data_1509143
loop_
_publ_author_name
'Caballero, Ana B.'
'Rodr\'iquez-Di\'eguez, Antonio'
'Quir\'os, Miguel'
'Lezama, Luis'
'Salas, Juan M.'

_publ_contact_author_address
;
Departamento de Qu\'imica Inorg\'anica, Facultad de Ciencias,
c/ Severo Ochoa s/n, 18071 Granada, Spain
;
_publ_contact_author_email acaballero@ugr.es
_publ_contact_author_fax '34 958 248526'
_publ_contact_author_name 'Ana B. Caballero'
_publ_contact_author_phone '34 958 240442'
_publ_section_title
;
 New Metal Complexes with 1,2,4-Triazolo[1,5-a]Pyrimidines and the
 Chelating Ligand 1,3-Propanediamine
;
_journal_name_full 'Inorganica Chimica Acta'
_journal_page_first 194
_journal_page_last 201
_journal_paper_doi 10.1016/j.ica.2011.08.060
_journal_volume 378
_journal_year 2011
_chemical_formula_moiety 'C12 H25 Cu N8 O 1+, Cl O4 1-, 0.5(H2 O)'
_chemical_formula_sum 'C12 H26 Cl Cu N8 O5.5'
_chemical_formula_weight 469.40
_chemical_name_systematic
; 
 ? 
;
_space_group_IT_number 14
_symmetry_cell_setting monoclinic
_symmetry_space_group_name_Hall '-P 2ybc'
_symmetry_space_group_name_H-M 'P 1 21/c 1'
_atom_sites_solution_hydrogens geom
_atom_sites_solution_primary heavy
_atom_sites_solution_secondary difmap
_audit_creation_method SHELXL-97
_cell_angle_alpha 90.00
_cell_angle_beta 107.401(1)
_cell_angle_gamma 90.00
_cell_formula_units_Z 8
_cell_length_a 14.9583(9)
_cell_length_b 19.8392(12)
_cell_length_c 14.5068(9)
_cell_measurement_reflns_used 7443
_cell_measurement_temperature 298(2)
_cell_measurement_theta_max 28.1
_cell_measurement_theta_min 2.5
_cell_volume 4108.0(4)
_computing_cell_refinement 'Bruker SMART'
_computing_data_collection 'Bruker SMART (Bruker, 1999)'
_computing_data_reduction 'Bruker SAINT (Bruker, 1999)'
_computing_molecular_graphics 'Xtal_GX (Hall & du Boulay, 1997)'
_computing_publication_material SHELXL-97
_computing_structure_refinement 'SHELXL-97 (Sheldrick, 1997)'
_computing_structure_solution 'SHELXS-97 (Sheldrick, 1997)'
_diffrn_ambient_temperature 298(2)
_diffrn_detector_area_resol_mean 8.26
_diffrn_measured_fraction_theta_full 0.991
_diffrn_measured_fraction_theta_max 0.914
_diffrn_measurement_device_type 'Bruker SMART APEX CCD system'
_diffrn_measurement_method '\f and \w scans'
_diffrn_radiation_monochromator graphite
_diffrn_radiation_source 'fine-focus sealed tube'
_diffrn_radiation_type MoK\a
_diffrn_radiation_wavelength 0.71073
_diffrn_reflns_av_R_equivalents 0.0259
_diffrn_reflns_av_sigmaI/netI 0.0330
_diffrn_reflns_limit_h_max 19
_diffrn_reflns_limit_h_min -19
_diffrn_reflns_limit_k_max 26
_diffrn_reflns_limit_k_min -21
_diffrn_reflns_limit_l_max 19
_diffrn_reflns_limit_l_min -17
_diffrn_reflns_number 25788
_diffrn_reflns_theta_full 27.00
_diffrn_reflns_theta_max 28.33
_diffrn_reflns_theta_min 1.76
_diffrn_standards_decay_% 0.0
_diffrn_standards_number 118
_exptl_absorpt_coefficient_mu 1.236
_exptl_absorpt_correction_T_max 0.799
_exptl_absorpt_correction_T_min 0.474
_exptl_absorpt_correction_type multi-scan
_exptl_absorpt_process_details 'Bruker SADABS (Bruker, 1999)'
_exptl_crystal_colour blue
_exptl_crystal_density_diffrn 1.518
_exptl_crystal_density_method 'not measured'
_exptl_crystal_description prismatic
_exptl_crystal_F_000 1952
_exptl_crystal_size_max 0.58
_exptl_crystal_size_mid 0.20
_exptl_crystal_size_min 0.19
_refine_diff_density_max 0.905
_refine_diff_density_min -0.547
_refine_diff_density_rms 0.079
_refine_ls_extinction_method none
_refine_ls_goodness_of_fit_ref 1.150
_refine_ls_hydrogen_treatment constr
_refine_ls_matrix_type full
_refine_ls_number_parameters 498
_refine_ls_number_reflns 9361
_refine_ls_number_restraints 0
_refine_ls_restrained_S_all 1.150
_refine_ls_R_factor_all 0.0839
_refine_ls_R_factor_gt 0.0695
_refine_ls_shift/su_max 0.022
_refine_ls_shift/su_mean 0.001
_refine_ls_structure_factor_coef Fsqd
_refine_ls_weighting_details 'calc w=1/[\s^2^(Fo^2^)+(0.0700P)^2^+4.5000P] where P=(Fo^2^+2Fc^2^)/3'
_refine_ls_weighting_scheme calc
_refine_ls_wR_factor_gt 0.1706
_refine_ls_wR_factor_ref 0.1801
_reflns_number_gt 7693
_reflns_number_total 9361
_reflns_threshold_expression I>2\s(I)
_cod_data_source_file Compound3.cif
_cod_data_source_block compound_3
_cod_depositor_comments 'Wrong last page number'
_cod_original_sg_symbol_H-M 'P 21/c'
_cod_original_formula_sum 'C12 H26 Cl Cu N8 O5.50'
_cod_database_code 1509143

loop_
_symmetry_equiv_pos_as_xyz
'x, y, z'
'-x, y+1/2, -z+1/2'
'-x, -y, -z'
'x, -y-1/2, z-1/2'

loop_
_atom_site_label
_atom_site_type_symbol
_atom_site_fract_x
_atom_site_fract_y
_atom_site_fract_z
_atom_site_U_iso_or_equiv
_atom_site_adp_type
_atom_site_occupancy
_atom_site_symmetry_multiplicity
_atom_site_calc_flag
_atom_site_refinement_flags
Cu1 Cu 0.50972(3) 0.24032(2) 0.18084(3) 0.04307(15) Uani 1 1 d .
N1A N 0.8262(2) 0.21373(19) 0.3027(3) 0.0525(8) Uani 1 1 d .
C2A C 0.7406(3) 0.1914(2) 0.2641(3) 0.0540(10) Uani 1 1 d .
H2A H 0.7280 0.1457 0.2532 0.065 Uiso 1 1 d R
N3A N 0.6709(2) 0.23798(18) 0.2402(3) 0.0492(8) Uani 1 1 d .
C3AA C 0.7179(3) 0.2962(2) 0.2664(3) 0.0431(8) Uani 1 1 d .
N4A N 0.6824(2) 0.35822(18) 0.2586(3) 0.0561(9) Uani 1 1 d .
C5A C 0.7464(3) 0.4074(2) 0.2912(4) 0.0638(12) Uani 1 1 d .
C51A C 0.7090(4) 0.4773(3) 0.2840(7) 0.103(2) Uani 1 1 d .
H51A H 0.6722 0.4865 0.2187 0.124 Uiso 1 1 d R
H52A H 0.7605 0.5084 0.3028 0.124 Uiso 1 1 d R
H53A H 0.6707 0.4823 0.3261 0.124 Uiso 1 1 d R
C6A C 0.8409(3) 0.3957(2) 0.3293(4) 0.0606(12) Uani 1 1 d .
H6A H 0.8806 0.4322 0.3508 0.073 Uiso 1 1 d R
C7A C 0.8798(3) 0.3309(2) 0.3374(3) 0.0500(10) Uani 1 1 d .
O7A O 0.96347(19) 0.31314(17) 0.3688(2) 0.0585(8) Uani 1 1 d .
N8A N 0.8104(2) 0.28194(17) 0.3036(2) 0.0438(7) Uani 1 1 d .
N1P N 0.5016(2) 0.29220(19) 0.2984(2) 0.0513(8) Uani 1 1 d .
H11P H 0.5038 0.2625 0.3460 0.062 Uiso 1 1 d R
H12P H 0.5526 0.3187 0.3187 0.062 Uiso 1 1 d R
C1P C 0.4183(3) 0.3351(3) 0.2847(3) 0.0612(12) Uani 1 1 d .
H13P H 0.4168 0.3526 0.3466 0.073 Uiso 1 1 d R
H14P H 0.3625 0.3079 0.2583 0.073 Uiso 1 1 d R
C2P C 0.4180(4) 0.3924(3) 0.2179(4) 0.0659(13) Uani 1 1 d .
H21P H 0.3658 0.4218 0.2165 0.079 Uiso 1 1 d R
H22P H 0.4751 0.4182 0.2441 0.079 Uiso 1 1 d R
C3P C 0.4109(4) 0.3731(3) 0.1158(3) 0.0677(13) Uani 1 1 d .
H33P H 0.4080 0.4136 0.0775 0.081 Uiso 1 1 d R
H34P H 0.3534 0.3480 0.0883 0.081 Uiso 1 1 d R
N3P N 0.4916(2) 0.33133(18) 0.1106(3) 0.0524(8) Uani 1 1 d .
H31P H 0.5441 0.3558 0.1347 0.063 Uiso 1 1 d R
H32P H 0.4856 0.3236 0.0479 0.063 Uiso 1 1 d R
N1Q N 0.4701(3) 0.1540(2) 0.2341(3) 0.0625(10) Uani 1 1 d .
H11Q H 0.4815 0.1597 0.2981 0.075 Uiso 1 1 d R
H12Q H 0.4077 0.1497 0.2082 0.075 Uiso 1 1 d R
C1Q C 0.5133(4) 0.0900(3) 0.2193(4) 0.0674(13) Uani 1 1 d .
H13Q H 0.4884 0.0537 0.2492 0.081 Uiso 1 1 d R
H14Q H 0.5803 0.0923 0.2505 0.081 Uiso 1 1 d R
C2Q C 0.4960(4) 0.0743(3) 0.1136(4) 0.0705(14) Uani 1 1 d .
H21Q H 0.5187 0.0292 0.1074 0.085 Uiso 1 1 d R
H22Q H 0.4289 0.0745 0.0823 0.085 Uiso 1 1 d R
C3Q C 0.5403(4) 0.1229(2) 0.0608(4) 0.0648(12) Uani 1 1 d .
H33Q H 0.6072 0.1240 0.0932 0.078 Uiso 1 1 d R
H34Q H 0.5312 0.1066 -0.0044 0.078 Uiso 1 1 d R
N3Q N 0.5033(3) 0.19222(19) 0.0563(2) 0.0552(9) Uani 1 1 d .
H31Q H 0.4426 0.1908 0.0206 0.066 Uiso 1 1 d R
H32Q H 0.5334 0.2178 0.0238 0.066 Uiso 1 1 d R
Cu2 Cu 0.01394(3) 0.23337(3) 0.12763(4) 0.04737(16) Uani 1 1 d .
N1B N -0.3002(2) 0.2179(2) -0.0048(3) 0.0535(9) Uani 1 1 d .
C2B C -0.2161(3) 0.1924(2) 0.0310(3) 0.0538(10) Uani 1 1 d .
H2B H -0.2060 0.1461 0.0357 0.065 Uiso 1 1 d R
N3B N -0.1447(2) 0.23716(17) 0.0608(3) 0.0488(8) Uani 1 1 d .
C3AB C -0.1886(3) 0.2968(2) 0.0419(3) 0.0474(9) Uani 1 1 d .
N4B N -0.1504(3) 0.3583(2) 0.0578(3) 0.0627(10) Uani 1 1 d .
C5B C -0.2128(4) 0.4093(3) 0.0328(4) 0.0736(14) Uani 1 1 d .
C51B C -0.1698(5) 0.4785(3) 0.0492(8) 0.131(3) Uani 1 1 d .
H51B H -0.1264 0.4814 0.1130 0.157 Uiso 1 1 d R
H52B H -0.2185 0.5114 0.0423 0.157 Uiso 1 1 d R
H53B H -0.1375 0.4870 0.0024 0.157 Uiso 1 1 d R
C6B C -0.3074(4) 0.4007(3) -0.0070(4) 0.0695(13) Uani 1 1 d .
H6B H -0.3455 0.4386 -0.0239 0.083 Uiso 1 1 d R
C7B C -0.3491(3) 0.3365(3) -0.0236(3) 0.0549(11) Uani 1 1 d .
O7B O -0.43359(19) 0.32148(19) -0.0565(2) 0.0651(9) Uani 1 1 d .
N8B N -0.2822(2) 0.28567(18) 0.0035(2) 0.0446(7) Uani 1 1 d .
N1R N 0.0082(2) 0.18165(18) 0.2454(3) 0.0515(8) Uani 1 1 d .
H11R H 0.0658 0.1827 0.2884 0.062 Uiso 1 1 d R
H12R H -0.0300 0.2045 0.2718 0.062 Uiso 1 1 d R
C1R C -0.0230(3) 0.1111(3) 0.2360(4) 0.0648(12) Uani 1 1 d .
H13R H -0.0877 0.1091 0.1956 0.078 Uiso 1 1 d R
H14R H -0.0204 0.0936 0.2991 0.078 Uiso 1 1 d R
C2R C 0.0356(4) 0.0674(3) 0.1915(4) 0.0686(13) Uani 1 1 d .
H21R H 0.0192 0.0205 0.1968 0.082 Uiso 1 1 d R
H22R H 0.1010 0.0730 0.2283 0.082 Uiso 1 1 d R
C3R C 0.0243(4) 0.0834(3) 0.0871(4) 0.0688(13) Uani 1 1 d .
H33R H 0.0564 0.0493 0.0609 0.083 Uiso 1 1 d R
H34R H -0.0417 0.0814 0.0511 0.083 Uiso 1 1 d R
N3R N 0.0612(3) 0.1504(2) 0.0735(3) 0.0609(10) Uani 1 1 d .
H31R H 0.0494 0.1568 0.0095 0.073 Uiso 1 1 d R
H32R H 0.1238 0.1490 0.0994 0.073 Uiso 1 1 d R
N1S N 0.0280(3) 0.2914(2) 0.0174(3) 0.0739(12) Uani 1 1 d .
H11S H 0.0268 0.2641 -0.0325 0.089 Uiso 1 1 d R
H12S H -0.0226 0.3182 -0.0016 0.089 Uiso 1 1 d R
C1S C 0.1078(6) 0.3336(4) 0.0347(6) 0.116(3) Uani 1 1 d .
H13S H 0.1620 0.3044 0.0457 0.140 Uiso 1 1 d R
H14S H 0.1031 0.3594 -0.0234 0.140 Uiso 1 1 d R
C2S C 0.1262(5) 0.3788(4) 0.1136(6) 0.117(3) Uani 1 1 d .
H21S H 0.1884 0.3972 0.1234 0.140 Uiso 1 1 d R
H22S H 0.0825 0.4158 0.0925 0.140 Uiso 1 1 d R
C3S C 0.1210(5) 0.3578(4) 0.2074(5) 0.107(2) Uani 1 1 d .
H33S H 0.1234 0.3977 0.2467 0.129 Uiso 1 1 d R
H34S H 0.1758 0.3307 0.2385 0.129 Uiso 1 1 d R
N3S N 0.0377(3) 0.3201(2) 0.2057(3) 0.0693(11) Uani 1 1 d .
H31S H -0.0124 0.3470 0.1825 0.083 Uiso 1 1 d R
H32S H 0.0409 0.3098 0.2670 0.083 Uiso 1 1 d R
Cl1 Cl 0.27636(8) 0.17653(8) 0.34588(9) 0.0701(4) Uani 1 1 d .
O11P O 0.3607(3) 0.2065(3) 0.3961(3) 0.1073(16) Uani 1 1 d .
O12P O 0.2588(3) 0.1782(4) 0.2457(3) 0.134(2) Uani 1 1 d .
O13P O 0.2070(4) 0.2170(5) 0.3689(5) 0.181(3) Uani 1 1 d .
O14P O 0.2612(7) 0.1176(4) 0.3778(5) 0.221(5) Uani 1 1 d .
Cl2 Cl 0.24680(13) 0.48805(8) 0.40294(16) 0.0995(5) Uani 1 1 d .
O21P O 0.3033(4) 0.4354(3) 0.4021(4) 0.137(2) Uani 1 1 d .
O22P O 0.2257(7) 0.5206(4) 0.3148(7) 0.225(4) Uani 1 1 d .
O23P O 0.2873(6) 0.5326(3) 0.4787(6) 0.198(3) Uani 1 1 d .
O24P O 0.1687(6) 0.4646(5) 0.4154(7) 0.215(4) Uani 1 1 d .
O1W O 0.2723(5) 0.1821(3) 0.0221(5) 0.151(2) Uani 1 1 d .

loop_
_atom_site_aniso_label
_atom_site_aniso_U_11
_atom_site_aniso_U_22
_atom_site_aniso_U_33
_atom_site_aniso_U_23
_atom_site_aniso_U_13
_atom_site_aniso_U_12
Cu1 0.0412(3) 0.0517(3) 0.0363(3) -0.0020(2) 0.01158(19) 0.0007(2)
N1A 0.0414(18) 0.055(2) 0.061(2) -0.0066(17) 0.0153(16) 0.0043(15)
C2A 0.043(2) 0.050(2) 0.068(3) -0.013(2) 0.016(2) -0.0007(18)
N3A 0.0372(17) 0.055(2) 0.053(2) -0.0095(16) 0.0110(15) 0.0002(14)
C3AA 0.0344(18) 0.057(2) 0.0375(19) -0.0026(17) 0.0110(15) -0.0010(16)
N4A 0.0392(18) 0.052(2) 0.073(2) 0.0028(18) 0.0108(17) 0.0029(15)
C5A 0.061(3) 0.049(3) 0.078(3) 0.004(2) 0.015(2) 0.001(2)
C51A 0.070(4) 0.055(3) 0.171(7) 0.005(4) 0.015(4) 0.004(3)
C6A 0.051(2) 0.054(3) 0.071(3) 0.001(2) 0.011(2) -0.014(2)
C7A 0.040(2) 0.070(3) 0.040(2) 0.0009(19) 0.0113(17) -0.0087(19)
O7A 0.0326(14) 0.082(2) 0.0565(18) 0.0052(16) 0.0066(13) -0.0058(14)
N8A 0.0356(16) 0.0520(19) 0.0442(18) -0.0033(14) 0.0126(13) -0.0012(14)
N1P 0.0511(19) 0.062(2) 0.0412(18) -0.0043(16) 0.0143(15) 0.0082(17)
C1P 0.052(2) 0.082(3) 0.054(3) -0.004(2) 0.024(2) 0.013(2)
C2P 0.064(3) 0.069(3) 0.066(3) -0.002(2) 0.021(2) 0.024(2)
C3P 0.070(3) 0.076(3) 0.054(3) 0.006(2) 0.013(2) 0.023(3)
N3P 0.052(2) 0.060(2) 0.0456(19) 0.0036(16) 0.0159(16) 0.0045(17)
N1Q 0.065(2) 0.073(3) 0.054(2) -0.0035(19) 0.0257(19) -0.021(2)
C1Q 0.070(3) 0.061(3) 0.071(3) 0.007(2) 0.019(3) -0.014(2)
C2Q 0.079(3) 0.052(3) 0.078(3) -0.012(2) 0.019(3) -0.015(2)
C3Q 0.076(3) 0.063(3) 0.055(3) -0.009(2) 0.019(2) 0.001(2)
N3Q 0.062(2) 0.062(2) 0.0405(18) -0.0027(16) 0.0132(16) -0.0018(18)
Cu2 0.0415(3) 0.0563(3) 0.0441(3) -0.0010(2) 0.0125(2) -0.0036(2)
N1B 0.0402(18) 0.064(2) 0.054(2) 0.0062(17) 0.0099(15) -0.0108(16)
C2B 0.049(2) 0.051(2) 0.057(3) 0.0095(19) 0.009(2) -0.0052(19)
N3B 0.0377(17) 0.052(2) 0.052(2) 0.0047(15) 0.0071(15) -0.0002(14)
C3AB 0.0385(19) 0.059(3) 0.044(2) 0.0012(18) 0.0105(16) -0.0014(18)
N4B 0.046(2) 0.056(2) 0.080(3) -0.006(2) 0.0110(19) -0.0029(17)
C5B 0.065(3) 0.054(3) 0.095(4) -0.006(3) 0.014(3) 0.003(2)
C51B 0.107(6) 0.059(4) 0.213(10) -0.018(5) 0.027(6) -0.005(4)
C6B 0.064(3) 0.060(3) 0.080(3) 0.001(3) 0.014(3) 0.021(2)
C7B 0.045(2) 0.081(3) 0.040(2) -0.001(2) 0.0145(18) 0.010(2)
O7B 0.0340(15) 0.106(3) 0.0519(18) -0.0028(17) 0.0080(13) 0.0126(15)
N8B 0.0343(16) 0.058(2) 0.0409(17) 0.0018(15) 0.0100(13) 0.0020(14)
N1R 0.0385(17) 0.066(2) 0.0484(19) 0.0026(16) 0.0105(15) 0.0086(16)
C1R 0.055(3) 0.068(3) 0.071(3) 0.012(2) 0.017(2) 0.006(2)
C2R 0.065(3) 0.058(3) 0.077(3) 0.007(2) 0.013(3) 0.009(2)
C3R 0.069(3) 0.064(3) 0.067(3) -0.011(2) 0.009(2) 0.014(2)
N3R 0.052(2) 0.076(3) 0.054(2) -0.0007(19) 0.0143(17) 0.0149(19)
N1S 0.094(3) 0.080(3) 0.052(2) -0.003(2) 0.028(2) -0.018(3)
C1S 0.125(6) 0.127(6) 0.121(6) 0.001(5) 0.072(5) -0.052(5)
C2S 0.104(5) 0.135(6) 0.108(5) -0.008(5) 0.027(4) -0.082(5)
C3S 0.099(5) 0.113(5) 0.091(5) -0.007(4) -0.001(4) -0.051(4)
N3S 0.086(3) 0.067(3) 0.053(2) -0.0077(19) 0.018(2) -0.015(2)
Cl1 0.0476(6) 0.1038(10) 0.0567(7) 0.0042(6) 0.0124(5) -0.0188(6)
O11P 0.055(2) 0.174(5) 0.081(3) 0.016(3) 0.003(2) -0.038(3)
O12P 0.093(3) 0.248(7) 0.054(2) 0.008(3) 0.010(2) -0.044(4)
O13P 0.066(3) 0.314(10) 0.151(6) -0.073(6) 0.014(3) 0.002(5)
O14P 0.387(12) 0.122(5) 0.102(4) 0.017(4) -0.008(6) -0.112(7)
Cl2 0.0902(11) 0.0660(9) 0.1338(16) -0.0158(10) 0.0209(10) 0.0112(8)
O21P 0.139(4) 0.117(4) 0.141(5) -0.019(4) 0.021(4) 0.057(4)
O22P 0.252(10) 0.192(8) 0.194(8) 0.092(7) 0.011(7) 0.064(7)
O23P 0.291(10) 0.101(4) 0.208(8) -0.068(5) 0.083(7) -0.029(5)
O24P 0.165(6) 0.242(9) 0.289(11) -0.054(8) 0.147(7) -0.054(6)
O1W 0.183(6) 0.141(5) 0.132(5) -0.011(4) 0.052(4) 0.007(5)

loop_
_atom_type_symbol
_atom_type_description
_atom_type_scat_dispersion_real
_atom_type_scat_dispersion_imag
_atom_type_scat_source
C C 0.0033 0.0016 'International Tables Vol C Tables 4.2.6.8 and 6.1.1.4'
H H 0.0000 0.0000 'International Tables Vol C Tables 4.2.6.8 and 6.1.1.4'
N N 0.0061 0.0033 'International Tables Vol C Tables 4.2.6.8 and 6.1.1.4'
O O 0.0106 0.0060 'International Tables Vol C Tables 4.2.6.8 and 6.1.1.4'
Cl Cl 0.1484 0.1585 'International Tables Vol C Tables 4.2.6.8 and 6.1.1.4'
Cu Cu 0.3201 1.2651 'International Tables Vol C Tables 4.2.6.8 and 6.1.1.4'

loop_
_geom_angle_atom_site_label_1
_geom_angle_atom_site_label_2
_geom_angle_atom_site_label_3
_geom_angle
N3Q Cu1 N1P 173.66(15)
N3Q Cu1 N1Q 90.03(16)
N1P Cu1 N1Q 90.60(16)
N3Q Cu1 N3P 90.43(15)
N1P Cu1 N3P 86.50(15)
N1Q Cu1 N3P 156.62(16)
N3Q Cu1 N3A 95.14(14)
N1P Cu1 N3A 90.86(13)
N1Q Cu1 N3A 103.38(15)
N3P Cu1 N3A 99.85(14)
C2A N1A N8A 100.9(3)
N1A C2A N3A 117.2(4)
N1A C2A H2A 121.6
N3A C2A H2A 121.3
C3AA N3A C2A 102.4(3)
C3AA N3A Cu1 119.2(3)
C2A N3A Cu1 138.3(3)
N4A C3AA N3A 127.4(4)
N4A C3AA N8A 124.1(4)
N3A C3AA N8A 108.5(3)
C3AA N4A C5A 114.5(4)
N4A C5A C6A 123.7(4)
N4A C5A C51A 115.9(4)
C6A C5A C51A 120.4(5)
C5A C51A H51A 109.9
C5A C51A H52A 109.1
H51A C51A H52A 109.4
C5A C51A H53A 109.5
H51A C51A H53A 109.5
H52A C51A H53A 109.5
C5A C6A C7A 122.7(4)
C5A C6A H6A 118.6
C7A C6A H6A 118.7
O7A C7A N8A 119.3(4)
O7A C7A C6A 129.5(4)
N8A C7A C6A 111.2(4)
C3AA N8A N1A 111.0(3)
C3AA N8A C7A 123.8(4)
N1A N8A C7A 125.2(3)
C1P N1P Cu1 116.1(3)
C1P N1P H11P 108.5
Cu1 N1P H11P 108.4
C1P N1P H12P 107.9
Cu1 N1P H12P 108.2
H11P N1P H12P 107.4
N1P C1P C2P 111.4(4)
N1P C1P H13P 109.5
C2P C1P H13P 109.3
N1P C1P H14P 109.0
C2P C1P H14P 109.4
H13P C1P H14P 108.0
C1P C2P C3P 115.5(4)
C1P C2P H21P 108.5
C3P C2P H21P 108.3
C1P C2P H22P 108.4
C3P C2P H22P 108.4
H21P C2P H22P 107.5
N3P C3P C2P 111.9(4)
N3P C3P H33P 109.3
C2P C3P H33P 109.3
N3P C3P H34P 109.1
C2P C3P H34P 109.2
H33P C3P H34P 107.9
C3P N3P Cu1 117.0(3)
C3P N3P H31P 107.9
Cu1 N3P H31P 108.2
C3P N3P H32P 108.0
Cu1 N3P H32P 108.1
H31P N3P H32P 107.3
C1Q N1Q Cu1 118.8(3)
C1Q N1Q H11Q 107.6
Cu1 N1Q H11Q 107.5
C1Q N1Q H12Q 107.6
Cu1 N1Q H12Q 107.8
H11Q N1Q H12Q 107.1
N1Q C1Q C2Q 112.2(4)
N1Q C1Q H13Q 109.4
C2Q C1Q H13Q 109.3
N1Q C1Q H14Q 109.2
C2Q C1Q H14Q 108.8
H13Q C1Q H14Q 107.9
C3Q C2Q C1Q 114.7(4)
C3Q C2Q H21Q 108.9
C1Q C2Q H21Q 109.0
C3Q C2Q H22Q 108.1
C1Q C2Q H22Q 108.2
H21Q C2Q H22Q 107.6
N3Q C3Q C2Q 113.8(4)
N3Q C3Q H33Q 108.5
C2Q C3Q H33Q 108.4
N3Q C3Q H34Q 109.0
C2Q C3Q H34Q 109.2
H33Q C3Q H34Q 107.8
C3Q N3Q Cu1 118.9(3)
C3Q N3Q H31Q 107.2
Cu1 N3Q H31Q 107.4
C3Q N3Q H32Q 108.0
Cu1 N3Q H32Q 107.7
H31Q N3Q H32Q 107.1
N1R Cu2 N1S 174.70(16)
N1R Cu2 N3S 90.18(16)
N1S Cu2 N3S 85.22(17)
N1R Cu2 N3R 91.33(15)
N1S Cu2 N3R 91.42(18)
N3S Cu2 N3R 151.09(17)
N1R Cu2 N3B 94.26(13)
N1S Cu2 N3B 89.24(16)
N3S Cu2 N3B 101.26(16)
N3R Cu2 N3B 107.41(14)
C2B N1B N8B 101.7(3)
N1B C2B N3B 116.4(4)
N1B C2B H2B 121.7
N3B C2B H2B 121.9
C3AB N3B C2B 102.8(3)
C3AB N3B Cu2 120.0(3)
C2B N3B Cu2 137.2(3)
N4B C3AB N3B 127.7(4)
N4B C3AB N8B 123.6(4)
N3B C3AB N8B 108.7(4)
C3AB N4B C5B 114.3(4)
N4B C5B C6B 124.3(5)
N4B C5B C51B 114.4(5)
C6B C5B C51B 121.3(5)
C5B C51B H51B 109.9
C5B C51B H52B 109.2
H51B C51B H52B 109.4
C5B C51B H53B 109.3
H51B C51B H53B 109.5
H52B C51B H53B 109.5
C5B C6B C7B 122.3(4)
C5B C6B H6B 118.9
C7B C6B H6B 118.8
O7B C7B N8B 119.7(5)
O7B C7B C6B 129.0(5)
N8B C7B C6B 111.3(4)
C3AB N8B N1B 110.3(3)
C3AB N8B C7B 124.2(4)
N1B N8B C7B 125.5(3)
C1R N1R Cu2 119.9(3)
C1R N1R H11R 107.4
Cu2 N1R H11R 107.5
C1R N1R H12R 107.1
Cu2 N1R H12R 107.3
H11R N1R H12R 106.9
N1R C1R C2R 112.3(4)
N1R C1R H13R 109.1
C2R C1R H13R 108.7
N1R C1R H14R 109.3
C2R C1R H14R 109.4
H13R C1R H14R 107.8
C3R C2R C1R 113.8(4)
C3R C2R H21R 109.1
C1R C2R H21R 108.9
C3R C2R H22R 108.7
C1R C2R H22R 108.6
H21R C2R H22R 107.7
N3R C3R C2R 113.0(4)
N3R C3R H33R 109.1
C2R C3R H33R 109.0
N3R C3R H34R 109.0
C2R C3R H34R 108.8
H33R C3R H34R 107.8
C3R N3R Cu2 119.3(3)
C3R N3R H31R 107.4
Cu2 N3R H31R 107.4
C3R N3R H32R 107.5
Cu2 N3R H32R 107.6
H31R N3R H32R 107.0
C1S N1S Cu2 118.4(4)
C1S N1S H11S 108.2
Cu2 N1S H11S 108.1
C1S N1S H12S 106.9
Cu2 N1S H12S 107.5
H11S N1S H12S 107.2
C2S C1S N1S 117.9(6)
C2S C1S H13S 107.0
N1S C1S H13S 107.1
C2S C1S H14S 108.3
N1S C1S H14S 108.7
H13S C1S H14S 107.3
C1S C2S C3S 121.8(7)
C1S C2S H21S 107.7
C3S C2S H21S 106.8
C1S C2S H22S 105.9
C3S C2S H22S 107.0
H21S C2S H22S 106.7
C2S C3S N3S 114.8(5)
C2S C3S H33S 108.4
N3S C3S H33S 108.2
C2S C3S H34S 108.7
N3S C3S H34S 108.9
H33S C3S H34S 107.5
C3S N3S Cu2 117.0(4)
C3S N3S H31S 108.4
Cu2 N3S H31S 107.9
C3S N3S H32S 108.0
Cu2 N3S H32S 107.9
H31S N3S H32S 107.3
O14P Cl1 O11P 115.1(4)
O14P Cl1 O12P 113.1(4)
O11P Cl1 O12P 113.2(3)
O14P Cl1 O13P 101.8(6)
O11P Cl1 O13P 104.3(4)
O12P Cl1 O13P 107.9(4)
O24P Cl2 O21P 108.2(5)
O24P Cl2 O22P 109.0(6)
O21P Cl2 O22P 108.9(5)
O24P Cl2 O23P 107.9(6)
O21P Cl2 O23P 111.8(5)
O22P Cl2 O23P 110.9(6)

loop_
_geom_bond_atom_site_label_1
_geom_bond_atom_site_label_2
_geom_bond_distance
Cu1 N3Q 2.020(3)
Cu1 N1P 2.027(3)
Cu1 N1Q 2.037(4)
Cu1 N3P 2.051(4)
Cu1 N3A 2.305(3)
N1A C2A 1.311(5)
N1A N8A 1.374(5)
C2A N3A 1.358(5)
C2A H2A 0.9300
N3A C3AA 1.347(5)
C3AA N4A 1.331(5)
C3AA N8A 1.356(5)
N4A C5A 1.350(6)
C5A C6A 1.375(6)
C5A C51A 1.488(7)
C51A H51A 0.9601
C51A H52A 0.9600
C51A H53A 0.9601
C6A C7A 1.400(6)
C6A H6A 0.9300
C7A O7A 1.248(5)
C7A N8A 1.399(5)
N1P C1P 1.473(5)
N1P H11P 0.9000
N1P H12P 0.9000
C1P C2P 1.494(7)
C1P H13P 0.9700
C1P H14P 0.9700
C2P C3P 1.503(7)
C2P H21P 0.9700
C2P H22P 0.9700
C3P N3P 1.485(6)
C3P H33P 0.9700
C3P H34P 0.9700
N3P H31P 0.9000
N3P H32P 0.9000
N1Q C1Q 1.470(6)
N1Q H11Q 0.9000
N1Q H12Q 0.9000
C1Q C2Q 1.510(7)
C1Q H13Q 0.9700
C1Q H14Q 0.9700
C2Q C3Q 1.503(7)
C2Q H21Q 0.9700
C2Q H22Q 0.9700
C3Q N3Q 1.478(6)
C3Q H33Q 0.9700
C3Q H34Q 0.9700
N3Q H31Q 0.9000
N3Q H32Q 0.9000
Cu2 N1R 2.017(4)
Cu2 N1S 2.031(4)
Cu2 N3S 2.031(4)
Cu2 N3R 2.039(4)
Cu2 N3B 2.281(3)
N1B C2B 1.311(5)
N1B N8B 1.370(5)
C2B N3B 1.356(5)
C2B H2B 0.9300
N3B C3AB 1.342(5)
C3AB N4B 1.337(6)
C3AB N8B 1.361(5)
N4B C5B 1.352(6)
C5B C6B 1.371(7)
C5B C51B 1.504(8)
C51B H51B 0.9601
C51B H52B 0.9601
C51B H53B 0.9601
C6B C7B 1.407(7)
C6B H6B 0.9300
C7B O7B 1.246(5)
C7B N8B 1.392(5)
N1R C1R 1.468(6)
N1R H11R 0.9000
N1R H12R 0.9000
C1R C2R 1.509(7)
C1R H13R 0.9700
C1R H14R 0.9700
C2R C3R 1.507(7)
C2R H21R 0.9700
C2R H22R 0.9700
C3R N3R 1.475(6)
C3R H33R 0.9700
C3R H34R 0.9700
N3R H31R 0.9000
N3R H32R 0.9000
N1S C1S 1.417(7)
N1S H11S 0.9000
N1S H12S 0.9000
C1S C2S 1.414(10)
C1S H13S 0.9700
C1S H14S 0.9700
C2S C3S 1.447(9)
C2S H21S 0.9700
C2S H22S 0.9700
C3S N3S 1.448(7)
C3S H33S 0.9700
C3S H34S 0.9700
N3S H31S 0.9000
N3S H32S 0.9000
Cl1 O14P 1.302(6)
Cl1 O11P 1.388(4)
Cl1 O12P 1.397(4)
Cl1 O13P 1.427(7)
Cl2 O24P 1.318(7)
Cl2 O21P 1.346(5)
Cl2 O22P 1.382(8)
Cl2 O23P 1.399(7)
